data_1542341
loop_
_publ_author_name
'Charpentier, Julie'
'Fr\"uh, Natalja'
'Foser, Simon'
'Togni, Antonio'

_publ_section_title
;
 Tandem Radical Fluoroalkylation-Cyclization: Synthesis of Tetrafluoro
 Imidazopyridines.
;
_journal_issue 4
_journal_name_full 'Organic letters'
_journal_page_first 756
_journal_page_last 759
_journal_paper_doi 10.1021/acs.orglett.6b00018
_journal_volume 18
_journal_year 2016
_chemical_formula_moiety 'C19 H16 F4 N2'
_chemical_formula_sum 'C19 H16 F4 N2'
_chemical_formula_weight 348.34
_chemical_name_systematic
; 
 ? 
;
_space_group_crystal_system monoclinic
_space_group_IT_number 14
_space_group_name_Hall '-P 2yn'
_space_group_name_H-M_alt 'P 1 21/n 1'
_symmetry_space_group_name_Hall '-P 2yn'
_symmetry_space_group_name_H-M 'P 1 21/n 1'
_atom_sites_solution_hydrogens geom
_audit_creation_date 2015-04-21
_audit_creation_method
; 
Olex2 1.2 
(compiled 2015.01.26 svn.r3150 for OlexSys, GUI svn.r4998) 
;
_cell_angle_alpha 90
_cell_angle_beta 102.017(3)
_cell_angle_gamma 90
_cell_formula_units_Z 4
_cell_length_a 12.3203(9)
_cell_length_b 6.9979(5)
_cell_length_c 19.3532(13)
_cell_measurement_reflns_used 9194
_cell_measurement_temperature 102(2)
_cell_measurement_theta_max 27.12
_cell_measurement_theta_min 3.10
_cell_volume 1632.0(2)
_computing_cell_refinement 'Bruker SAINT'
_computing_data_collection 'Bruker SAINT'
_computing_data_reduction 'Bruker SAINT'
_computing_molecular_graphics OLEX2
_computing_publication_material OLEX2
_computing_structure_refinement 'SHELXL-97 (Sheldrick, 2008)'
_computing_structure_solution 'SHELXS-97 (Sheldrick, 2008)'
_diffrn_ambient_temperature 101.7
_diffrn_detector 'Bruker SMART CCD 1K area detector'
_diffrn_detector_area_resol_mean 7.9
_diffrn_detector_type 'CCD area detector'
_diffrn_measured_fraction_theta_full 0.999
_diffrn_measured_fraction_theta_max 0.999
_diffrn_measurement_device 'fixed chi three-circle diffractometer'
_diffrn_measurement_device_type 'Bruker SMART CCD'
_diffrn_measurement_method '\w scans'
_diffrn_radiation_monochromator graphite
_diffrn_radiation_probe x-ray
_diffrn_radiation_type MoK\a
_diffrn_radiation_wavelength 0.71073
_diffrn_reflns_av_R_equivalents 0.0817
_diffrn_reflns_av_unetI/netI 0.0213
_diffrn_reflns_laue_measured_fraction_full 0.999
_diffrn_reflns_laue_measured_fraction_max 0.999
_diffrn_reflns_limit_h_max 15
_diffrn_reflns_limit_h_min -15
_diffrn_reflns_limit_k_max 8
_diffrn_reflns_limit_k_min -8
_diffrn_reflns_limit_l_max 24
_diffrn_reflns_limit_l_min -24
_diffrn_reflns_number 61162
_diffrn_reflns_point_group_measured_fraction_full 0.999
_diffrn_reflns_point_group_measured_fraction_max 0.999
_diffrn_reflns_theta_full 26.000
_diffrn_reflns_theta_max 26.739
_diffrn_reflns_theta_min 2.184
_diffrn_source 'sealed X-ray tube'
_diffrn_source_target Mo
_diffrn_standards_number 0
_exptl_absorpt_coefficient_mu 0.116
_exptl_absorpt_correction_type none
_exptl_crystal_colour colourless
_exptl_crystal_density_diffrn 1.418
_exptl_crystal_description block
_exptl_crystal_F_000 720
_exptl_crystal_size_max 0.283
_exptl_crystal_size_mid 0.175
_exptl_crystal_size_min 0.124
_refine_diff_density_max 0.726
_refine_diff_density_min -0.345
_refine_diff_density_rms 0.077
_refine_ls_extinction_method none
_refine_ls_goodness_of_fit_ref 1.154
_refine_ls_hydrogen_treatment constr
_refine_ls_matrix_type full
_refine_ls_number_parameters 226
_refine_ls_number_reflns 3459
_refine_ls_number_restraints 0
_refine_ls_restrained_S_all 1.154
_refine_ls_R_factor_all 0.0805
_refine_ls_R_factor_gt 0.0682
_refine_ls_shift/su_max 0.000
_refine_ls_shift/su_mean 0.000
_refine_ls_structure_factor_coef Fsqd
_refine_ls_weighting_details
; 
 w=1/[\s^2^(Fo^2^)+(0.0336P)^2^+4.3384P] 
 where P=(Fo^2^+2Fc^2^)/3 
;
_refine_ls_weighting_scheme calc
_refine_ls_wR_factor_gt 0.1533
_refine_ls_wR_factor_ref 0.1626
_reflns_Friedel_coverage 0.000
_reflns_number_gt 2954
_reflns_number_total 3459
_reflns_threshold_expression 'I > 2\s(I)'
_cod_data_source_file ol6b00018_si_004.cif
_cod_data_source_block m
_cod_depositor_comments 'Adding full bibliography for 1542341--1542344.cif.'
_cod_database_code 1542341
_shelxl_version_number 2012-9
_shelx_space_group_comment
; 
The symmetry employed for this shelxl refinement is uniquely defined 
by the following loop, which should always be used as a source of 
symmetry information in preference to the above space-group names. 
They are only intended as comments. 
;
_shelx_estimated_absorpt_t_max 0.986
_shelx_estimated_absorpt_t_min 0.968
_olex2_refinement_description
; 
1. Fixed Uiso 
 At 1.2 times of: 
  All C(H) groups, All C(H,H) groups 
2.a Ternary CH refined with riding coordinates: 
 C4(H4) 
2.b Secondary CH2 refined with riding coordinates: 
 C3(H3A,H3B), C12(H12A,H12B), C13(H13A,H13B) 
2.c Aromatic/amide H refined with riding coordinates: 
 C7(H7), C8(H8), C9(H9), C10(H10), C15(H15), C16(H16), C17(H17), C18(H18), 
 C19(H19) 
;
_olex2_submission_special_instructions 'No special instructions were received'

loop_
_space_group_symop_operation_xyz
'x, y, z'
'-x+1/2, y+1/2, -z+1/2'
'-x, -y, -z'
'x-1/2, -y-1/2, z-1/2'

loop_
_atom_site_label
_atom_site_type_symbol
_atom_site_fract_x
_atom_site_fract_y
_atom_site_fract_z
_atom_site_U_iso_or_equiv
_atom_site_adp_type
_atom_site_occupancy
_atom_site_site_symmetry_order
_atom_site_calc_flag
_atom_site_refinement_flags_posn
F1 F 0.60401(14) 0.6993(3) 0.06113(10) 0.0350(4) Uani 1 1 d .
F2 F 0.59089(15) 0.8804(3) 0.14924(11) 0.0392(5) Uani 1 1 d .
F3 F 0.62296(14) 0.4798(3) 0.16912(11) 0.0374(5) Uani 1 1 d .
F4 F 0.72961(16) 0.6761(3) 0.23962(10) 0.0372(5) Uani 1 1 d .
N1 N 0.75011(18) 0.8867(3) 0.10788(12) 0.0199(5) Uani 1 1 d .
N2 N 0.91892(18) 0.9374(3) 0.08362(12) 0.0219(5) Uani 1 1 d .
C1 C 0.6636(2) 0.7736(4) 0.12322(16) 0.0253(6) Uani 1 1 d .
C2 C 0.7069(2) 0.6072(4) 0.17257(16) 0.0255(6) Uani 1 1 d .
C3 C 0.8086(2) 0.5129(4) 0.15570(16) 0.0231(6) Uani 1 1 d .
H3A H 0.7906 0.4601 0.1072 0.028 Uiso 1 1 calc R
H3B H 0.8324 0.4061 0.1889 0.028 Uiso 1 1 calc R
C4 C 0.9026(2) 0.6583(4) 0.16164(15) 0.0212(6) Uani 1 1 d .
H4 H 0.9231 0.7014 0.2119 0.025 Uiso 1 1 calc R
C5 C 0.8615(2) 0.8289(4) 0.11688(15) 0.0207(6) Uani 1 1 d .
C6 C 0.8438(2) 1.0738(4) 0.04845(14) 0.0197(5) Uani 1 1 d .
C7 C 0.8617(2) 1.2184(4) 0.00277(14) 0.0228(6) Uani 1 1 d .
H7 H 0.9331 1.2394 -0.0071 0.027 Uiso 1 1 calc R
C8 C 0.7717(2) 1.3312(4) -0.02789(15) 0.0237(6) Uani 1 1 d .
H8 H 0.7818 1.4309 -0.0593 0.028 Uiso 1 1 calc R
C9 C 0.6665(2) 1.3005(4) -0.01329(15) 0.0246(6) Uani 1 1 d .
H9 H 0.6067 1.3803 -0.0350 0.030 Uiso 1 1 calc R
C10 C 0.6470(2) 1.1568(4) 0.03197(15) 0.0220(6) Uani 1 1 d .
H10 H 0.5755 1.1360 0.0418 0.026 Uiso 1 1 calc R
C11 C 0.7376(2) 1.0453(4) 0.06215(14) 0.0199(5) Uani 1 1 d .
C12 C 1.0062(2) 0.5752(4) 0.14141(14) 0.0197(5) Uani 1 1 d .
H12A H 1.0646 0.6748 0.1480 0.024 Uiso 1 1 calc R
H12B H 0.9885 0.5407 0.0907 0.024 Uiso 1 1 calc R
C13 C 1.0522(2) 0.3975(4) 0.18477(15) 0.0226(6) Uani 1 1 d .
H13A H 1.0567 0.4230 0.2356 0.027 Uiso 1 1 calc R
H13B H 1.0012 0.2884 0.1709 0.027 Uiso 1 1 calc R
C14 C 1.1661(2) 0.3469(4) 0.17268(14) 0.0199(5) Uani 1 1 d .
C15 C 1.2582(2) 0.4506(4) 0.20707(15) 0.0251(6) Uani 1 1 d .
H15 H 1.2489 0.5504 0.2386 0.030 Uiso 1 1 calc R
C16 C 1.3639(2) 0.4095(5) 0.19578(16) 0.0285(6) Uani 1 1 d .
H16 H 1.4260 0.4821 0.2190 0.034 Uiso 1 1 calc R
C17 C 1.3783(2) 0.2626(5) 0.15065(16) 0.0275(6) Uani 1 1 d .
H17 H 1.4503 0.2334 0.1432 0.033 Uiso 1 1 calc R
C18 C 1.2873(2) 0.1583(4) 0.11635(15) 0.0262(6) Uani 1 1 d .
H18 H 1.2971 0.0581 0.0851 0.031 Uiso 1 1 calc R
C19 C 1.1813(2) 0.1993(4) 0.12743(14) 0.0225(6) Uani 1 1 d .
H19 H 1.1195 0.1264 0.1040 0.027 Uiso 1 1 calc R

loop_
_atom_site_aniso_label
_atom_site_aniso_U_11
_atom_site_aniso_U_22
_atom_site_aniso_U_33
_atom_site_aniso_U_23
_atom_site_aniso_U_13
_atom_site_aniso_U_12
F1 0.0218(8) 0.0327(10) 0.0467(11) -0.0019(9) -0.0020(8) -0.0051(8)
F2 0.0298(9) 0.0309(10) 0.0661(13) 0.0045(9) 0.0313(9) 0.0084(8)
F3 0.0251(9) 0.0283(10) 0.0639(13) 0.0043(9) 0.0207(9) -0.0047(8)
F4 0.0436(11) 0.0401(11) 0.0333(10) -0.0017(8) 0.0202(9) 0.0054(9)
N1 0.0152(10) 0.0182(11) 0.0281(12) 0.0021(9) 0.0087(9) 0.0016(9)
N2 0.0174(11) 0.0213(12) 0.0281(12) 0.0035(10) 0.0073(9) 0.0021(9)
C1 0.0165(12) 0.0231(14) 0.0385(16) -0.0029(12) 0.0108(11) -0.0011(11)
C2 0.0221(13) 0.0235(14) 0.0346(16) -0.0008(12) 0.0145(12) -0.0041(11)
C3 0.0199(13) 0.0209(14) 0.0312(15) 0.0007(11) 0.0115(11) 0.0008(11)
C4 0.0185(12) 0.0197(13) 0.0267(14) 0.0012(11) 0.0079(10) 0.0011(10)
C5 0.0141(12) 0.0220(13) 0.0269(14) -0.0019(11) 0.0065(10) 0.0019(10)
C6 0.0167(12) 0.0194(13) 0.0234(13) -0.0011(11) 0.0049(10) 0.0037(10)
C7 0.0200(13) 0.0244(14) 0.0252(14) 0.0016(11) 0.0073(11) 0.0024(11)
C8 0.0248(14) 0.0221(14) 0.0243(14) 0.0015(11) 0.0055(11) 0.0015(11)
C9 0.0199(13) 0.0256(14) 0.0266(14) -0.0028(12) 0.0009(11) 0.0065(11)
C10 0.0160(12) 0.0229(14) 0.0274(14) -0.0041(11) 0.0049(10) 0.0010(10)
C11 0.0192(12) 0.0192(13) 0.0222(13) -0.0024(11) 0.0061(10) 0.0001(10)
C12 0.0154(12) 0.0196(13) 0.0249(13) 0.0037(11) 0.0065(10) 0.0037(10)
C13 0.0196(13) 0.0217(14) 0.0272(14) 0.0043(11) 0.0066(11) 0.0031(11)
C14 0.0190(12) 0.0204(13) 0.0194(12) 0.0046(10) 0.0021(10) 0.0037(10)
C15 0.0245(14) 0.0231(14) 0.0262(14) -0.0034(11) 0.0022(11) 0.0028(11)
C16 0.0194(13) 0.0310(16) 0.0324(16) -0.0031(13) -0.0009(11) 0.0004(12)
C17 0.0195(13) 0.0314(16) 0.0324(15) 0.0009(13) 0.0072(11) 0.0047(12)
C18 0.0252(14) 0.0283(15) 0.0255(14) -0.0038(12) 0.0063(11) 0.0036(12)
C19 0.0202(13) 0.0230(14) 0.0230(13) -0.0005(11) 0.0014(10) 0.0000(11)

loop_
_atom_type_symbol
_atom_type_description
_atom_type_scat_dispersion_real
_atom_type_scat_dispersion_imag
_atom_type_scat_source
C C 0.0033 0.0016 'International Tables Vol C Tables 4.2.6.8 and 6.1.1.4'
H H 0.0000 0.0000 'International Tables Vol C Tables 4.2.6.8 and 6.1.1.4'
N N 0.0061 0.0033 'International Tables Vol C Tables 4.2.6.8 and 6.1.1.4'
F F 0.0171 0.0103 'International Tables Vol C Tables 4.2.6.8 and 6.1.1.4'

loop_
_geom_angle_atom_site_label_1
_geom_angle_atom_site_label_2
_geom_angle_atom_site_label_3
_geom_angle
C5 N1 C1 125.0(2)
C5 N1 C11 106.3(2)
C11 N1 C1 125.9(2)
C5 N2 C6 105.5(2)
F1 C1 N1 108.6(2)
F1 C1 C2 108.1(2)
F2 C1 F1 105.2(2)
F2 C1 N1 111.1(2)
F2 C1 C2 111.3(2)
N1 C1 C2 112.2(2)
F3 C2 F4 106.5(2)
F3 C2 C1 107.8(2)
F3 C2 C3 111.1(2)
F4 C2 C1 107.6(2)
F4 C2 C3 110.3(2)
C3 C2 C1 113.3(2)
C2 C3 H3A 109.7
C2 C3 H3B 109.7
C2 C3 C4 110.0(2)
H3A C3 H3B 108.2
C4 C3 H3A 109.7
C4 C3 H3B 109.7
C3 C4 H4 108.0
C5 C4 C3 109.1(2)
C5 C4 H4 108.0
C5 C4 C12 110.8(2)
C12 C4 C3 112.9(2)
C12 C4 H4 108.0
N1 C5 C4 120.3(2)
N2 C5 N1 112.9(2)
N2 C5 C4 126.8(2)
C7 C6 N2 128.9(2)
C7 C6 C11 120.1(2)
C11 C6 N2 111.0(2)
C6 C7 H7 121.1
C8 C7 C6 117.8(2)
C8 C7 H7 121.1
C7 C8 H8 119.4
C7 C8 C9 121.1(3)
C9 C8 H8 119.4
C8 C9 H9 119.0
C10 C9 C8 121.9(3)
C10 C9 H9 119.0
C9 C10 H10 121.8
C9 C10 C11 116.3(2)
C11 C10 H10 121.8
C6 C11 N1 104.3(2)
C10 C11 N1 132.9(2)
C10 C11 C6 122.8(3)
C4 C12 H12A 108.9
C4 C12 H12B 108.9
C4 C12 C13 113.5(2)
H12A C12 H12B 107.7
C13 C12 H12A 108.9
C13 C12 H12B 108.9
C12 C13 H13A 109.5
C12 C13 H13B 109.5
H13A C13 H13B 108.1
C14 C13 C12 110.6(2)
C14 C13 H13A 109.5
C14 C13 H13B 109.5
C15 C14 C13 119.6(3)
C19 C14 C13 121.5(2)
C19 C14 C15 119.0(2)
C14 C15 H15 119.6
C14 C15 C16 120.8(3)
C16 C15 H15 119.6
C15 C16 H16 120.1
C17 C16 C15 119.9(3)
C17 C16 H16 120.1
C16 C17 H17 120.1
C16 C17 C18 119.8(3)
C18 C17 H17 120.1
C17 C18 H18 119.8
C17 C18 C19 120.5(3)
C19 C18 H18 119.8
C14 C19 C18 120.1(3)
C14 C19 H19 119.9
C18 C19 H19 119.9

loop_
_geom_bond_atom_site_label_1
_geom_bond_atom_site_label_2
_geom_bond_distance
F1 C1 1.373(4)
F2 C1 1.342(3)
F3 C2 1.357(3)
F4 C2 1.358(4)
N1 C1 1.408(3)
N1 C5 1.406(3)
N1 C11 1.408(4)
N2 C5 1.296(4)
N2 C6 1.403(3)
C1 C2 1.530(4)
C2 C3 1.510(4)
C3 H3A 0.9900
C3 H3B 0.9900
C3 C4 1.528(4)
C4 H4 1.0000
C4 C5 1.500(4)
C4 C12 1.527(3)
C6 C7 1.391(4)
C6 C11 1.403(4)
C7 H7 0.9500
C7 C8 1.389(4)
C8 H8 0.9500
C8 C9 1.400(4)
C9 H9 0.9500
C9 C10 1.387(4)
C10 H10 0.9500
C10 C11 1.388(4)
C12 H12A 0.9900
C12 H12B 0.9900
C12 C13 1.541(4)
C13 H13A 0.9900
C13 H13B 0.9900
C13 C14 1.513(4)
C14 C15 1.394(4)
C14 C19 1.391(4)
C15 H15 0.9500
C15 C16 1.395(4)
C16 H16 0.9500
C16 C17 1.384(4)
C17 H17 0.9500
C17 C18 1.385(4)
C18 H18 0.9500
C18 C19 1.397(4)
C19 H19 0.9500

loop_
_geom_torsion_atom_site_label_1
_geom_torsion_atom_site_label_2
_geom_torsion_atom_site_label_3
_geom_torsion_atom_site_label_4
_geom_torsion
F1 C1 C2 F3 -44.0(3)
F1 C1 C2 F4 -158.5(2)
F1 C1 C2 C3 79.3(3)
F2 C1 C2 F3 71.1(3)
F2 C1 C2 F4 -43.4(3)
F2 C1 C2 C3 -165.6(2)
F3 C2 C3 C4 -178.7(2)
F4 C2 C3 C4 -60.8(3)
N1 C1 C2 F3 -163.8(2)
N1 C1 C2 F4 81.7(3)
N1 C1 C2 C3 -40.4(3)
N2 C6 C7 C8 177.4(3)
N2 C6 C11 N1 0.6(3)
N2 C6 C11 C10 -177.9(2)
C1 N1 C5 N2 164.2(3)
C1 N1 C5 C4 -16.1(4)
C1 N1 C11 C6 -163.5(3)
C1 N1 C11 C10 14.8(5)
C1 C2 C3 C4 59.8(3)
C2 C3 C4 C5 -53.3(3)
C2 C3 C4 C12 -176.9(2)
C3 C4 C5 N1 32.6(3)
C3 C4 C5 N2 -147.8(3)
C3 C4 C12 C13 -56.6(3)
C4 C12 C13 C14 -168.6(2)
C5 N1 C1 F1 -100.9(3)
C5 N1 C1 F2 143.9(3)
C5 N1 C1 C2 18.6(4)
C5 N1 C11 C6 -1.4(3)
C5 N1 C11 C10 176.8(3)
C5 N2 C6 C7 -176.9(3)
C5 N2 C6 C11 0.5(3)
C5 C4 C12 C13 -179.3(2)
C6 N2 C5 N1 -1.5(3)
C6 N2 C5 C4 178.8(3)
C6 C7 C8 C9 0.0(4)
C7 C6 C11 N1 178.3(2)
C7 C6 C11 C10 -0.2(4)
C7 C8 C9 C10 -0.2(4)
C8 C9 C10 C11 0.1(4)
C9 C10 C11 N1 -177.9(3)
C9 C10 C11 C6 0.1(4)
C11 N1 C1 F1 58.0(3)
C11 N1 C1 F2 -57.3(4)
C11 N1 C1 C2 177.4(2)
C11 N1 C5 N2 1.9(3)
C11 N1 C5 C4 -178.4(2)
C11 C6 C7 C8 0.1(4)
C12 C4 C5 N1 157.5(2)
C12 C4 C5 N2 -22.9(4)
C12 C13 C14 C15 78.4(3)
C12 C13 C14 C19 -101.2(3)
C13 C14 C15 C16 -178.7(3)
C13 C14 C19 C18 178.8(3)
C14 C15 C16 C17 -0.8(5)
C15 C14 C19 C18 -0.7(4)
C15 C16 C17 C18 0.6(5)
C16 C17 C18 C19 -0.5(5)
C17 C18 C19 C14 0.5(4)
C19 C14 C15 C16 0.9(4)
